data_4119462
loop_
_publ_author_name
'Mario Wriedt'
'Andrey A. Yakovenko'
'Gregory J. Halder'
'Andrey V. Prosvirin'
'Kim R. Dunbar'
'Hong-Cai Zhou'

_publ_section_title
;
 Reversible Switching from Antiferro- to Ferromagnetic Behavior by
 Solvent-Mediated, Thermally-Induced Phase Transitions in a Trimorphic
 MOF-Based Magnetic Sponge System
;
_journal_name_full 'Journal of the American Chemical Society'
_journal_page_first 4040
_journal_page_last 4050
_journal_paper_doi 10.1021/ja312347p
_journal_volume 135
_journal_year 2013
_chemical_formula_moiety 'C15 H14 Cu1 N6 O2'
_chemical_formula_sum 'C15 H14 Cu N6 O2'
_chemical_formula_weight 373.9
_space_group_IT_number 14
_symmetry_cell_setting monoclinic
_symmetry_Int_Tables_number 14
_symmetry_space_group_name_Hall '-P 2ybc'
_symmetry_space_group_name_H-M 'P 1 21/c 1'
_cell_angle_alpha 90
_cell_angle_beta 91.705(3)
_cell_angle_gamma 90
_cell_formula_units_Z 4
_cell_length_a 11.1761(3)
_cell_length_b 11.8084(4)
_cell_length_c 12.5239(4)
_cell_measurement_temperature 100(2)
_cell_volume 1652.07(9)
_computing_cell_refinement 'TOPAS v.4.2 (Bruker AXS, 2009)'
_computing_molecular_graphics 'DIAMOND 3 (Brandenburg, 2005)'
_computing_publication_material 'Jana 2006 (Palatinus, 2007)'
_computing_structure_refinement 'Jana 2006 (Palatinus, 2007)'
_computing_structure_solution 'FOX (Favre-Nicolin, 2002)'
_diffrn_ambient_temperature 100(2)
_diffrn_detector '12-analyzer detector system'
_diffrn_measurement_device 'diffractometr at 11-BM line'
_diffrn_radiation_monochromator 'PSL DCM Si(111)'
_diffrn_radiation_probe x-ray
_diffrn_radiation_type synchrotron
_diffrn_radiation_wavelength 0.41308
_diffrn_source synchrotron
_diffrn_source_type synchrotron
_exptl_absorpt_coefficient_mu 0.312
_exptl_crystal_density_diffrn 1.5026
_exptl_crystal_F_000 764
_pd_char_colour blue
_pd_char_particle_morphology 'crystalline powder'
_pd_instr_location
; 
11-BM-B line diffractometer, APS, Argonne National Lab (USA)
;
_pd_meas_2theta_range_inc 0.001
_pd_meas_2theta_range_max 29.000
_pd_meas_2theta_range_min 0.500
_pd_meas_number_of_points 28501
_pd_meas_scan_method cont
_pd_prep_cool_rate 0
_pd_prep_pressure 101.325
_pd_prep_temperature 100(2)
_pd_proc_2theta_range_inc 0.001
_pd_proc_2theta_range_max 28.499
_pd_proc_2theta_range_min 1.801
_pd_proc_ls_background_function '12 Legendre polynoms'
_pd_proc_ls_pref_orient_corr 'March & Dollase'
_pd_proc_ls_profile_function Pseudo-Voigt
_pd_proc_ls_prof_R_factor 0.0813
_pd_proc_ls_prof_wR_expected 0.0834
_pd_proc_ls_prof_wR_factor 0.1015
_pd_spec_mounting 'capton capillary'
_pd_spec_mount_mode transmission
_pd_spec_shape cylinder
_pd_spec_size_axial 10.0
_pd_spec_size_equat 0.9
_pd_spec_size_thick 0.9
_refine_diff_density_max 0.33
_refine_diff_density_min -1.32
_refine_ls_goodness_of_fit_all 1.220
_refine_ls_hydrogen_treatment constr
_refine_ls_number_constraints 125
_refine_ls_number_parameters 47
_refine_ls_number_restraints 0
_refine_ls_R_I_factor 0.0296
_refine_ls_shift/su_max 0.0200
_refine_ls_shift/su_mean 0.0009
_refine_ls_weighting_scheme sigma
_cod_data_source_file ja312347p_si_009.cif
_cod_data_source_block I
_cod_original_sg_symbol_Hall '-P 2ycb'
_cod_original_formula_sum 'C15 H14 Cu1 N6 O2'
_cod_database_code 4119462
_cod_database_fobs_code 4119462

loop_
_symmetry_equiv_pos_site_id
_symmetry_equiv_pos_as_xyz
1 x,y,z
2 -x,y+1/2,-z+1/2
3 -x,-y,-z
4 x,-y+1/2,z+1/2

loop_
_atom_site_label
_atom_site_type_symbol
_atom_site_fract_x
_atom_site_fract_y
_atom_site_fract_z
_atom_site_adp_type
_atom_site_U_iso_or_equiv
_atom_site_symmetry_multiplicity
_atom_site_occupancy
_atom_site_calc_flag
_atom_site_refinement_flags
Cu1 Cu 0.5 1 0 Uiso 0.0165(4) 2 1 d S
Cu2 Cu 1 1 0 Uiso 0.0165(4) 2 1 d S
O1 O 0.660546 1.122275 -0.055674 Uiso 0.0165(4) 4 1 d G
O2 O 0.8563 1.093017 -0.059483 Uiso 0.0165(4) 4 1 d G
N1 N 0.635013 0.885365 -0.014898 Uiso 0.0165(4) 4 1 d G
N2 N 0.662101 0.776528 0.002103 Uiso 0.0165(4) 4 1 d G
N3 N 0.779756 0.764257 -0.001113 Uiso 0.0165(4) 4 1 d G
N4 N 0.828754 0.865156 -0.020203 Uiso 0.0165(4) 4 1 d G
N11 N 0.551522 1.011465 0.161136 Uiso 0.0165(4) 4 1 d G
N12 N 0.951407 0.995794 0.155954 Uiso 0.0165(4) 4 1 d G
C1 C 0.751496 1.063096 -0.049928 Uiso 0.0165(4) 4 1 d G
C2 C 0.738438 0.938095 -0.028351 Uiso 0.0165(4) 4 1 d G
C11 C 0.573554 0.923927 0.229766 Uiso 0.0165(4) 4 1 d G
C12 C 0.604489 0.946434 0.336136 Uiso 0.0165(4) 4 1 d G
C13 C 0.613983 1.055242 0.375647 Uiso 0.0165(4) 4 1 d G
C14 C 0.59078 1.141155 0.303314 Uiso 0.0165(4) 4 1 d G
C15 C 0.559841 1.120206 0.19675 Uiso 0.0165(4) 4 1 d G
C16 C 0.647079 1.083068 0.489744 Uiso 0.0165(4) 4 1 d G
C17 C 0.771572 1.041783 0.516297 Uiso 0.0165(4) 4 1 d G
C18 C 0.861412 1.118483 0.466835 Uiso 0.0165(4) 4 1 d G
C19 C 0.946316 1.108969 0.17617 Uiso 0.0165(4) 4 1 d G
C20 C 0.91707 1.146552 0.277272 Uiso 0.0165(4) 4 1 d G
C21 C 0.892711 1.073007 0.359325 Uiso 0.0165(4) 4 1 d G
C22 C 0.898826 0.959154 0.335357 Uiso 0.0165(4) 4 1 d G
C23 C 0.927886 0.920093 0.234585 Uiso 0.0165(4) 4 1 d G
H1c11 H 0.567779 0.847157 0.204918 Uiso 0.0198 4 1 d R
H1c12 H 0.619768 0.884009 0.383719 Uiso 0.0198 4 1 d R
H1c14 H 0.596187 1.218213 0.32741 Uiso 0.0198 4 1 d R
H1c15 H 0.544433 1.182087 0.148563 Uiso 0.0198 4 1 d R
H1c16 H 0.643546 1.16356 0.499946 Uiso 0.0198 4 1 d R
H2c16 H 0.591625 1.047189 0.536069 Uiso 0.0198 4 1 d R
H1c17 H 0.784449 1.041035 0.592423 Uiso 0.0198 4 1 d R
H2c17 H 0.780957 0.966328 0.489266 Uiso 0.0198 4 1 d R
H1c18 H 0.932269 1.12196 0.511963 Uiso 0.0198 4 1 d R
H2c18 H 0.827926 1.192961 0.458715 Uiso 0.0198 4 1 d R
H1c19 H 0.962845 1.162534 0.120862 Uiso 0.0198 4 1 d R
H1c20 H 0.913711 1.226562 0.290442 Uiso 0.0198 4 1 d R
H1c22 H 0.882446 0.904963 0.390164 Uiso 0.0198 4 1 d R
H1c23 H 0.931331 0.840247 0.220581 Uiso 0.0198 4 1 d R

loop_
_atom_type_symbol
_atom_type_scat_dispersion_real
_atom_type_scat_dispersion_imag
_atom_type_scat_source
C 0.0000 0.0005 'International Tables Vol C tables 4.2.6.8 and 6.1.1.1'
H 0.0000 0.0000 'International Tables Vol C tables 4.2.6.8 and 6.1.1.1'
Cu 0.2478 0.4730 'International Tables Vol C tables 4.2.6.8 and 6.1.1.1'
N 0.0006 0.0010 'International Tables Vol C tables 4.2.6.8 and 6.1.1.1'
O 0.0018 0.0018 'International Tables Vol C tables 4.2.6.8 and 6.1.1.1'

loop_
_geom_angle_atom_site_label_1
_geom_angle_atom_site_label_2
_geom_angle_atom_site_label_3
_geom_angle_site_symmetry_1
_geom_angle_site_symmetry_3
_geom_angle
N1 Cu1 N1 . 3_675 180
N1 Cu1 N11 . . 87.0146
N1 Cu1 N11 . 3_675 92.9854
N1 Cu1 N11 3_675 . 92.9854
N1 Cu1 N11 3_675 3_675 87.0146
N11 Cu1 N11 . 3_675 180
N12 Cu2 N12 . 3_775 180
Cu1 N1 N2 . . 142.0498
Cu1 N1 C2 . . 110.4548
N2 N1 C2 . . 106.0981
N1 N2 N3 . . 108.7119
N2 N3 N4 . . 108.6906
N3 N4 C2 . . 106.1063
Cu1 N11 C11 . . 126.9132
Cu1 N11 C15 . . 113.0929
C11 N11 C15 . . 119.9779
Cu2 N12 C19 . . 99.6503
Cu2 N12 C23 . . 140.3468
C19 N12 C23 . . 119.9931
O1 C1 O2 . . 127.9918
O1 C1 C2 . . 118.733
O2 C1 C2 . . 113.2749
N1 C2 N4 . . 110.393
N1 C2 C1 . . 124.7999
N4 C2 C1 . . 124.807
N11 C11 C12 . . 119.6123
N11 C11 H1c11 . . 120.1931
C12 C11 H1c11 . . 120.1945
C11 C12 C13 . . 122.364
C11 C12 H1c12 . . 118.8178
C13 C12 H1c12 . . 118.8182
C12 C13 C14 . . 115.9979
C12 C13 C16 . . 123.9954
C14 C13 C16 . . 120.0066
C13 C14 C15 . . 122.3999
C13 C14 H1c14 . . 118.8006
C15 C14 H1c14 . . 118.7995
N11 C15 C14 . . 119.6478
N11 C15 H1c15 . . 120.1764
C14 C15 H1c15 . . 120.1759
C13 C16 C17 . . 109.8721
C13 C16 H1c16 . . 109.4711
C13 C16 H2c16 . . 109.471
C17 C16 H1c16 . . 109.4719
C17 C16 H2c16 . . 109.4716
H1c16 C16 H2c16 . . 109.0666
C16 C17 C18 . . 109.8551
C16 C17 H1c17 . . 109.4712
C16 C17 H2c17 . . 109.4714
C18 C17 H1c17 . . 109.4717
C18 C17 H2c17 . . 109.4711
H1c17 C17 H2c17 . . 109.084
C17 C18 C21 . . 109.3488
C17 C18 H1c18 . . 109.4713
C17 C18 H2c18 . . 109.471
C21 C18 H1c18 . . 109.4714
C21 C18 H2c18 . . 109.4717
H1c18 C18 H2c18 . . 109.5928
N12 C19 C20 . . 119.6722
N12 C19 H1c19 . . 120.164
C20 C19 H1c19 . . 120.1638
C19 C20 C21 . . 122.3368
C19 C20 H1c20 . . 118.8315
C21 C20 H1c20 . . 118.8316
C18 C21 C20 . . 119.9895
C18 C21 C22 . . 123.9403
C20 C21 C22 . . 116.0699
C21 C22 C23 . . 122.3349
C21 C22 H1c22 . . 118.832
C23 C22 H1c22 . . 118.8332
N12 C23 C22 . . 119.593
N12 C23 H1c23 . . 120.2037
C22 C23 H1c23 . . 120.2034

loop_
_geom_bond_atom_site_label_1
_geom_bond_atom_site_label_2
_geom_bond_site_symmetry_2
_geom_bond_distance
Cu1 N1 . 2.0398
Cu1 N1 3_675 2.0398
Cu1 N11 . 2.0865
Cu1 N11 3_675 2.0865
Cu2 N12 . 2.0434
Cu2 N12 3_775 2.0434
O1 C1 . 1.2338
O2 C1 . 1.2327
N1 N2 . 1.336
N1 C2 . 1.3281
N2 N3 . 1.3247
N3 N4 . 1.3358
N4 C2 . 1.3285
N11 C11 . 1.3621
N11 C15 . 1.3616
N12 C19 . 1.3617
N12 C23 . 1.3614
C1 C2 . 1.5084
C11 C12 . 1.3919
C11 H1c11 . 0.96
C12 C13 . 1.3798
C12 H1c12 . 0.96
C13 C14 . 1.3795
C13 C16 . 1.5017
C14 C15 . 1.3908
C14 H1c14 . 0.96
C15 H1c15 . 0.96
C16 C17 . 1.5022
C16 H1c16 . 0.96
C16 H2c16 . 0.96
C17 C18 . 1.4997
C17 H1c17 . 0.96
C17 H2c17 . 0.96
C18 C21 . 1.5006
C18 H1c18 . 0.96
C18 H2c18 . 0.96
C19 C20 . 1.3898
C19 H1c19 . 0.96
C20 C21 . 1.3788
C20 H1c20 . 0.96
C21 C22 . 1.3797
C22 C23 . 1.3912
C22 H1c22 . 0.96
C23 H1c23 . 0.96

loop_
_geom_hbond_atom_site_label_D
_geom_hbond_atom_site_label_H
_geom_hbond_atom_site_label_A
_geom_hbond_site_symmetry_A
_geom_hbond_distance_DH
_geom_hbond_distance_HA
_geom_hbond_distance_DA
_geom_hbond_angle_DHA
C12 H1c12 N2 4_565 0.96 2.44 3.4040 178.69
C14 H1c14 O1 4_575 0.96 2.48 3.3836 156.96
C17 H2c17 C22 . 0.96 2.37 2.8812 112.92
